data_4314399
loop_
_publ_author_name
'Katarzyna Grubel'
'Katarzyna Rudzka'
'Atta M. Arif'
'Katie L. Klotz'
'Jason A. Halfen'
'Lisa M. Berreau'

_publ_section_title
;
 Synthesis, Characterization, and Ligand Exchange Reactivity of a Series
 of First Row Divalent Metal 3-Hydroxyflavonolate Complexes
;
_journal_name_full 'Inorganic Chemistry'
_journal_page_first 82
_journal_page_last 96
_journal_paper_doi 10.1021/ic901405h
_journal_volume 49
_journal_year 2010
_chemical_formula_moiety 'C90 H70 Fe2 N8 O7, 2.5(C2 H3 N), 2(Cl O4)'
_chemical_formula_sum 'C95 H77.5 Cl2 Fe2 N10.5 O15'
_chemical_formula_weight 1788.78
_chemical_name_systematic
; 
 ? 
;
_space_group_IT_number 2
_symmetry_cell_setting triclinic
_symmetry_space_group_name_Hall '-P 1'
_symmetry_space_group_name_H-M 'P -1'
_atom_sites_solution_hydrogens geom
_atom_sites_solution_primary direct
_atom_sites_solution_secondary difmap
_audit_creation_method SHELXL-97
_cell_angle_alpha 70.1168(7)
_cell_angle_beta 74.8473(7)
_cell_angle_gamma 81.5826(8)
_cell_formula_units_Z 2
_cell_length_a 14.02370(10)
_cell_length_b 15.2054(2)
_cell_length_c 21.6638(3)
_cell_measurement_reflns_used 83032
_cell_measurement_temperature 150(1)
_cell_measurement_theta_max 27.485
_cell_measurement_theta_min 1.018
_cell_volume 4184.67(9)
_computing_cell_refinement DENZO-SMN
_computing_data_collection 'Nonius COLLECT'
_computing_data_reduction DENZO-SMN
_computing_molecular_graphics 'WinGX, Ortep3'
_computing_structure_refinement 'SHELXL-97 (Sheldrick, 1997)'
_computing_structure_solution SIR97
_diffrn_ambient_temperature 150(1)
_diffrn_measured_fraction_theta_full 0.990
_diffrn_measured_fraction_theta_max 0.990
_diffrn_measurement_device_type 'Nonius KappaCCD Diffractometer'
_diffrn_measurement_method 'Phi and Omega scan'
_diffrn_radiation_monochromator graphite
_diffrn_radiation_source 'fine-focus sealed tube'
_diffrn_radiation_type MoK\a
_diffrn_radiation_wavelength 0.71073
_diffrn_reflns_av_R_equivalents 0.0393
_diffrn_reflns_av_sigmaI/netI 0.0638
_diffrn_reflns_limit_h_max 18
_diffrn_reflns_limit_h_min -18
_diffrn_reflns_limit_k_max 19
_diffrn_reflns_limit_k_min -19
_diffrn_reflns_limit_l_max 28
_diffrn_reflns_limit_l_min -28
_diffrn_reflns_number 35639
_diffrn_reflns_theta_full 27.46
_diffrn_reflns_theta_max 27.46
_diffrn_reflns_theta_min 2.00
_exptl_absorpt_coefficient_mu 0.486
_exptl_absorpt_correction_T_max 0.9307
_exptl_absorpt_correction_T_min 0.8759
_exptl_absorpt_correction_type multi-scan
_exptl_absorpt_process_details 'DENZO-SMN (Otwinowski & Minor, 1997)'
_exptl_crystal_colour red
_exptl_crystal_density_diffrn 1.420
_exptl_crystal_density_method 'not measured'
_exptl_crystal_description prism
_exptl_crystal_F_000 1854
_exptl_crystal_size_max 0.28
_exptl_crystal_size_mid 0.18
_exptl_crystal_size_min 0.15
_refine_diff_density_max 0.397
_refine_diff_density_min -0.487
_refine_diff_density_rms 0.060
_refine_ls_extinction_method none
_refine_ls_goodness_of_fit_ref 1.019
_refine_ls_hydrogen_treatment constr
_refine_ls_matrix_type full
_refine_ls_number_parameters 1151
_refine_ls_number_reflns 18968
_refine_ls_number_restraints 0
_refine_ls_restrained_S_all 1.019
_refine_ls_R_factor_all 0.0867
_refine_ls_R_factor_gt 0.0460
_refine_ls_shift/su_max 0.001
_refine_ls_shift/su_mean 0.000
_refine_ls_structure_factor_coef Fsqd
_refine_ls_weighting_details 'calc w=1/[\s^2^(Fo^2^)+(0.0528P)^2^+1.2578P] where P=(Fo^2^+2Fc^2^)/3'
_refine_ls_weighting_scheme calc
_refine_ls_wR_factor_gt 0.1010
_refine_ls_wR_factor_ref 0.1158
_reflns_number_gt 12798
_reflns_number_total 18968
_reflns_threshold_expression >2sigma(I)
_cod_data_source_file ic901405h_si_001_2.cif
_cod_data_source_block usu183
_cod_depositor_comments
;
The following automatic conversions were performed:

'_exptl_absorpt_correction_type' value 'Multi-scan' changed to
'multi-scan' according to the built-in table from CIF Core dictionary
named 'cif_core.dic' version 2.4.1 from 2010-06-29.

Automatic conversion script
Id: cif_fix_values 1646 2011-03-28 12:23:43Z adriana 
;
_cod_original_formula_sum 'C95 H77.50 Cl2 Fe2 N10.50 O15'
_cod_database_code 4314399

loop_
_symmetry_equiv_pos_as_xyz
'x, y, z'
'-x, -y, -z'

loop_
_atom_site_label
_atom_site_type_symbol
_atom_site_fract_x
_atom_site_fract_y
_atom_site_fract_z
_atom_site_U_iso_or_equiv
_atom_site_adp_type
_atom_site_occupancy
_atom_site_symmetry_multiplicity
_atom_site_calc_flag
_atom_site_refinement_flags
_atom_site_disorder_assembly
_atom_site_disorder_group
Fe1 Fe 0.40990(2) 0.42890(2) 0.306648(15) 0.02096(8) Uani 1 1 d . . .
Fe2 Fe 0.25954(2) 0.59030(2) 0.201802(15) 0.02153(8) Uani 1 1 d . . .
Cl1 Cl 0.84029(7) 0.23781(5) 0.47731(4) 0.0531(2) Uani 0.90 1 d P A 1
Cl2 Cl 0.85904(5) 0.72073(4) 0.03961(3) 0.04283(16) Uani 1 1 d . . .
O1 O 0.33994(11) 0.31597(10) 0.32544(7) 0.0260(3) Uani 1 1 d . . .
O1A O 0.32988(10) 0.69972(10) 0.18991(7) 0.0253(3) Uani 1 1 d . . .
O2 O 0.50086(11) 0.32182(10) 0.36259(7) 0.0269(3) Uani 1 1 d . . .
O2A O 0.19047(11) 0.69442(10) 0.13176(7) 0.0265(3) Uani 1 1 d . . .
O3 O 0.41084(12) 0.06814(10) 0.38596(8) 0.0320(4) Uani 1 1 d . . .
O3A O 0.32563(11) 0.93792(10) 0.07681(8) 0.0311(4) Uani 1 1 d . . .
O4 O 0.33847(10) 0.50633(9) 0.25021(7) 0.0227(3) Uani 1 1 d . . .
O5 O 0.74308(17) 0.28197(15) 0.46883(12) 0.0645(6) Uani 1 1 d . . .
O6 O 0.8711(2) 0.17534(17) 0.43748(14) 0.0645(7) Uani 0.90 1 d P A 1
O7 O 0.90956(19) 0.30762(18) 0.45555(14) 0.0698(7) Uani 0.90 1 d P A 1
O8 O 0.8374(3) 0.1878(2) 0.54562(15) 0.0929(10) Uani 0.90 1 d P A 1
Cl1A Cl 0.7424(14) 0.2071(13) 0.5276(10) 0.142(5) Uiso 0.10 1 d P A 2
O6A O 0.821(2) 0.142(2) 0.4892(16) 0.088(8) Uiso 0.10 1 d P A 2
O7A O 0.769(2) 0.208(2) 0.5789(15) 0.084(8) Uiso 0.10 1 d P A 2
O8A O 0.644(4) 0.159(4) 0.567(3) 0.21(2) Uiso 0.10 1 d P A 2
O9 O 0.92546(14) 0.79393(13) 0.00995(10) 0.0528(5) Uani 1 1 d . . .
O10 O 0.89911(16) 0.64532(14) 0.08852(11) 0.0651(6) Uani 1 1 d . . .
O11 O 0.76656(15) 0.75622(15) 0.07424(13) 0.0735(7) Uani 1 1 d . . .
O12 O 0.8440(2) 0.68843(19) -0.01068(15) 0.1002(10) Uani 1 1 d . . .
N1 N 0.31924(13) 0.45094(12) 0.39857(9) 0.0250(4) Uani 1 1 d . . .
N1A N 0.15305(13) 0.61964(12) 0.28703(9) 0.0258(4) Uani 1 1 d . . .
N2 N 0.47499(13) 0.54643(12) 0.31959(9) 0.0229(4) Uani 1 1 d . . .
N2A N 0.14183(13) 0.49115(12) 0.23193(9) 0.0248(4) Uani 1 1 d . . .
N3 N 0.55112(13) 0.44932(12) 0.22867(8) 0.0228(4) Uani 1 1 d . . .
N3A N 0.29726(13) 0.52643(12) 0.12007(9) 0.0245(4) Uani 1 1 d . . .
N4 N 0.65590(13) 0.63618(12) 0.33966(9) 0.0268(4) Uani 1 1 d . . .
N4A N -0.03662(13) 0.39899(13) 0.22035(9) 0.0283(4) Uani 1 1 d . . .
N5 N 0.1672(2) 0.18802(19) 0.52454(13) 0.0600(7) Uani 1 1 d . . .
N6 N 0.14317(19) -0.0544(2) 0.20687(14) 0.0619(7) Uani 1 1 d . . .
C1 C 0.26439(16) 0.38703(16) 0.44998(11) 0.0295(5) Uani 1 1 d . . .
H1 H 0.2618 0.3269 0.4464 0.035 Uiso 1 1 calc R . .
C1A C 0.14509(17) 0.69778(17) 0.30450(12) 0.0314(5) Uani 1 1 d . . .
H1A H 0.1779 0.7511 0.2731 0.038 Uiso 1 1 calc R . .
C2 C 0.21173(17) 0.40653(18) 0.50786(12) 0.0361(6) Uani 1 1 d . . .
H2 H 0.1741 0.3601 0.5437 0.043 Uiso 1 1 calc R . .
C2A C 0.09093(18) 0.70307(19) 0.36631(13) 0.0386(6) Uani 1 1 d . . .
H2A H 0.0873 0.7587 0.3778 0.046 Uiso 1 1 calc R . .
C3 C 0.21435(18) 0.49382(19) 0.51308(12) 0.0392(6) Uani 1 1 d . . .
H3 H 0.1785 0.5083 0.5525 0.047 Uiso 1 1 calc R . .
C3A C 0.04216(18) 0.62605(19) 0.41108(12) 0.0398(6) Uani 1 1 d . . .
H3A H 0.0057 0.6275 0.4544 0.048 Uiso 1 1 calc R . .
C4 C 0.26989(17) 0.56042(18) 0.46002(12) 0.0339(5) Uani 1 1 d . . .
H4 H 0.2724 0.6213 0.4623 0.041 Uiso 1 1 calc R . .
C4A C 0.04655(17) 0.54661(18) 0.39273(12) 0.0352(6) Uani 1 1 d . . .
H4A H 0.0112 0.4938 0.4225 0.042 Uiso 1 1 calc R . .
C5 C 0.32140(16) 0.53629(15) 0.40387(11) 0.0257(5) Uani 1 1 d . . .
C5A C 0.10311(15) 0.54522(16) 0.33034(11) 0.0267(5) Uani 1 1 d . . .
C6 C 0.38578(16) 0.60191(15) 0.34374(11) 0.0263(5) Uani 1 1 d . . .
H6A H 0.3492 0.6313 0.3076 0.032 Uiso 1 1 calc R . .
H6B H 0.4052 0.6521 0.3567 0.032 Uiso 1 1 calc R . .
C6A C 0.11878(16) 0.46113(15) 0.30678(11) 0.0271(5) Uani 1 1 d . . .
H6A1 H 0.1741 0.4195 0.3235 0.033 Uiso 1 1 calc R . .
H6A2 H 0.0584 0.4256 0.3251 0.033 Uiso 1 1 calc R . .
C7 C 0.52862(16) 0.59788(15) 0.25064(10) 0.0249(5) Uani 1 1 d . . .
H7A H 0.5699 0.6438 0.2527 0.030 Uiso 1 1 calc R . .
H7B H 0.4806 0.6324 0.2230 0.030 Uiso 1 1 calc R . .
C7A C 0.19009(16) 0.41217(15) 0.20686(11) 0.0276(5) Uani 1 1 d . . .
H7A1 H 0.1393 0.3710 0.2100 0.033 Uiso 1 1 calc R . .
H7A2 H 0.2364 0.3745 0.2350 0.033 Uiso 1 1 calc R . .
C8 C 0.59312(15) 0.52921(15) 0.21892(10) 0.0240(5) Uani 1 1 d . . .
C8A C 0.24565(16) 0.45016(15) 0.13477(12) 0.0276(5) Uani 1 1 d . . .
C9 C 0.68763(17) 0.54829(16) 0.18036(11) 0.0298(5) Uani 1 1 d . . .
H9 H 0.7151 0.6048 0.1746 0.036 Uiso 1 1 calc R . .
C9A C 0.24684(18) 0.40745(17) 0.08741(13) 0.0360(6) Uani 1 1 d . . .
H9A H 0.2091 0.3548 0.0990 0.043 Uiso 1 1 calc R . .
C10 C 0.74180(17) 0.48416(17) 0.15016(12) 0.0337(6) Uani 1 1 d . . .
H10 H 0.8072 0.4957 0.1239 0.040 Uiso 1 1 calc R . .
C10A C 0.3039(2) 0.4428(2) 0.02304(14) 0.0440(7) Uani 1 1 d . . .
H10A H 0.3063 0.4144 -0.0103 0.053 Uiso 1 1 calc R . .
C11 C 0.69944(16) 0.40338(17) 0.15872(11) 0.0308(5) Uani 1 1 d . . .
H11 H 0.7354 0.3587 0.1382 0.037 Uiso 1 1 calc R . .
C11A C 0.35723(19) 0.51957(19) 0.00760(13) 0.0390(6) Uani 1 1 d . . .
H11A H 0.3971 0.5442 -0.0364 0.047 Uiso 1 1 calc R . .
C12 C 0.60341(16) 0.38746(15) 0.19770(11) 0.0253(5) Uani 1 1 d . . .
C12A C 0.35274(16) 0.56119(16) 0.05652(11) 0.0287(5) Uani 1 1 d . . .
C13 C 0.55495(16) 0.30355(15) 0.20344(11) 0.0264(5) Uani 1 1 d . . .
C13A C 0.41165(17) 0.64235(16) 0.04064(11) 0.0289(5) Uani 1 1 d . . .
C14 C 0.46210(16) 0.31223(16) 0.18955(11) 0.0288(5) Uani 1 1 d . . .
H14 H 0.4276 0.3720 0.1780 0.035 Uiso 1 1 calc R . .
C14A C 0.47807(17) 0.63991(17) 0.07903(12) 0.0318(5) Uani 1 1 d . . .
H14A H 0.4828 0.5870 0.1175 0.038 Uiso 1 1 calc R . .
C15 C 0.41984(18) 0.23363(17) 0.19251(12) 0.0350(6) Uani 1 1 d . . .
H15 H 0.3564 0.2397 0.1830 0.042 Uiso 1 1 calc R . .
C15A C 0.53743(19) 0.71392(19) 0.06176(14) 0.0412(6) Uani 1 1 d . . .
H15A H 0.5830 0.7115 0.0880 0.049 Uiso 1 1 calc R . .
C16 C 0.4694(2) 0.14641(17) 0.20927(13) 0.0389(6) Uani 1 1 d . . .
H16 H 0.4396 0.0926 0.2118 0.047 Uiso 1 1 calc R . .
C16A C 0.5299(2) 0.7910(2) 0.00626(14) 0.0496(8) Uani 1 1 d . . .
H16A H 0.5707 0.8416 -0.0058 0.060 Uiso 1 1 calc R . .
C17 C 0.5624(2) 0.13739(17) 0.22228(13) 0.0404(6) Uani 1 1 d . . .
H17 H 0.5966 0.0774 0.2334 0.048 Uiso 1 1 calc R . .
C17A C 0.4640(2) 0.79498(19) -0.03166(13) 0.0522(8) Uani 1 1 d . . .
H17A H 0.4589 0.8488 -0.0695 0.063 Uiso 1 1 calc R . .
C18 C 0.60582(18) 0.21541(16) 0.21921(12) 0.0344(6) Uani 1 1 d . . .
H18 H 0.6700 0.2091 0.2278 0.041 Uiso 1 1 calc R . .
C18A C 0.4045(2) 0.72088(18) -0.01528(12) 0.0424(6) Uani 1 1 d . . .
H18A H 0.3594 0.7238 -0.0420 0.051 Uiso 1 1 calc R . .
C19 C 0.54179(16) 0.51490(15) 0.36787(11) 0.0253(5) Uani 1 1 d . . .
H19A H 0.6009 0.4800 0.3489 0.030 Uiso 1 1 calc R . .
H19B H 0.5068 0.4711 0.4106 0.030 Uiso 1 1 calc R . .
C19A C 0.05220(16) 0.53441(15) 0.20362(12) 0.0282(5) Uani 1 1 d . . .
H19C H 0.0688 0.5425 0.1548 0.034 Uiso 1 1 calc R . .
H19D H 0.0351 0.5973 0.2090 0.034 Uiso 1 1 calc R . .
C20 C 0.57540(16) 0.59406(15) 0.38325(11) 0.0278(5) Uani 1 1 d . . .
C20A C -0.03678(16) 0.47635(15) 0.23729(11) 0.0275(5) Uani 1 1 d . . .
C21 C 0.52365(18) 0.62259(17) 0.43779(12) 0.0330(5) Uani 1 1 d . . .
H21 H 0.4682 0.5904 0.4683 0.040 Uiso 1 1 calc R . .
C21A C -0.11159(17) 0.50026(17) 0.28655(12) 0.0328(5) Uani 1 1 d . . .
H21A H -0.1104 0.5562 0.2966 0.039 Uiso 1 1 calc R . .
C22 C 0.55416(19) 0.69897(18) 0.44713(13) 0.0378(6) Uani 1 1 d . . .
H22 H 0.5194 0.7206 0.4837 0.045 Uiso 1 1 calc R . .
C22A C -0.18740(17) 0.44129(17) 0.32047(13) 0.0352(6) Uani 1 1 d . . .
H22A H -0.2388 0.4554 0.3548 0.042 Uiso 1 1 calc R . .
C23 C 0.63591(18) 0.74302(17) 0.40236(13) 0.0351(6) Uani 1 1 d . . .
H23 H 0.6577 0.7957 0.4077 0.042 Uiso 1 1 calc R . .
C23A C -0.18765(17) 0.36152(17) 0.30392(12) 0.0329(5) Uani 1 1 d . . .
H23A H -0.2396 0.3203 0.3267 0.039 Uiso 1 1 calc R . .
C24 C 0.68618(17) 0.70973(15) 0.34940(12) 0.0287(5) Uani 1 1 d . . .
C24A C -0.11145(16) 0.34153(16) 0.25374(11) 0.0274(5) Uani 1 1 d . . .
C25 C 0.77707(17) 0.75220(15) 0.30091(12) 0.0295(5) Uani 1 1 d . . .
C25A C -0.10934(16) 0.25687(16) 0.23406(12) 0.0305(5) Uani 1 1 d . . .
C26 C 0.80782(18) 0.73931(16) 0.23794(12) 0.0339(5) Uani 1 1 d . . .
H26 H 0.7694 0.7047 0.2252 0.041 Uiso 1 1 calc R . .
C26A C -0.0682(2) 0.25688(18) 0.16867(13) 0.0421(6) Uani 1 1 d . . .
H26A H -0.0377 0.3110 0.1364 0.051 Uiso 1 1 calc R . .
C27 C 0.89406(19) 0.77641(17) 0.19344(13) 0.0391(6) Uani 1 1 d . . .
H27 H 0.9145 0.7666 0.1508 0.047 Uiso 1 1 calc R . .
C27A C -0.0706(2) 0.1793(2) 0.14940(15) 0.0530(8) Uani 1 1 d . . .
H27A H -0.0437 0.1810 0.1040 0.064 Uiso 1 1 calc R . .
C28 C 0.94992(19) 0.82743(17) 0.21106(14) 0.0401(6) Uani 1 1 d . . .
H28 H 1.0089 0.8528 0.1806 0.048 Uiso 1 1 calc R . .
C28A C -0.1126(2) 0.09907(19) 0.19671(15) 0.0487(7) Uani 1 1 d . . .
H28A H -0.1139 0.0456 0.1837 0.058 Uiso 1 1 calc R . .
C29 C 0.91988(19) 0.84153(18) 0.27323(14) 0.0413(6) Uani 1 1 d . . .
H29 H 0.9583 0.8768 0.2854 0.050 Uiso 1 1 calc R . .
C29A C -0.15202(18) 0.09691(18) 0.26216(14) 0.0402(6) Uani 1 1 d . . .
H29A H -0.1801 0.0418 0.2946 0.048 Uiso 1 1 calc R . .
C30 C 0.83430(19) 0.80468(17) 0.31790(13) 0.0376(6) Uani 1 1 d . . .
H30 H 0.8142 0.8151 0.3604 0.045 Uiso 1 1 calc R . .
C30A C -0.15097(17) 0.17536(17) 0.28107(13) 0.0343(6) Uani 1 1 d . . .
H30A H -0.1788 0.1736 0.3264 0.041 Uiso 1 1 calc R . .
C31 C 0.38602(16) 0.23469(15) 0.35311(11) 0.0261(5) Uani 1 1 d . . .
C31A C 0.30559(16) 0.77798(15) 0.14453(11) 0.0252(5) Uani 1 1 d . . .
C32 C 0.47492(16) 0.24062(15) 0.37224(11) 0.0269(5) Uani 1 1 d . . .
C32A C 0.23032(16) 0.77228(15) 0.11245(11) 0.0262(5) Uani 1 1 d . . .
C33 C 0.53054(16) 0.15490(15) 0.39922(11) 0.0281(5) Uani 1 1 d . . .
C33A C 0.20489(17) 0.85396(15) 0.06090(11) 0.0280(5) Uani 1 1 d . . .
C34 C 0.61794(17) 0.15141(17) 0.42062(12) 0.0334(5) Uani 1 1 d . . .
H34 H 0.6413 0.2073 0.4200 0.040 Uiso 1 1 calc R . .
C34A C 0.13236(18) 0.85534(17) 0.02602(12) 0.0338(5) Uani 1 1 d . . .
H34A H 0.0980 0.8008 0.0364 0.041 Uiso 1 1 calc R . .
C35 C 0.66951(18) 0.06650(18) 0.44248(13) 0.0405(6) Uani 1 1 d . . .
H35 H 0.7281 0.0640 0.4574 0.049 Uiso 1 1 calc R . .
C35A C 0.1117(2) 0.93607(18) -0.02312(13) 0.0423(6) Uani 1 1 d . . .
H35A H 0.0628 0.9375 -0.0467 0.051 Uiso 1 1 calc R . .
C36 C 0.63586(19) -0.01606(18) 0.44281(14) 0.0430(6) Uani 1 1 d . . .
H36 H 0.6727 -0.0739 0.4572 0.052 Uiso 1 1 calc R . .
C36A C 0.1626(2) 1.01586(18) -0.03829(14) 0.0457(7) Uani 1 1 d . . .
H36A H 0.1477 1.0712 -0.0723 0.055 Uiso 1 1 calc R . .
C37 C 0.55052(19) -0.01445(17) 0.42269(13) 0.0387(6) Uani 1 1 d . . .
H37 H 0.5280 -0.0704 0.4228 0.046 Uiso 1 1 calc R . .
C37A C 0.2338(2) 1.01618(17) -0.00506(13) 0.0399(6) Uani 1 1 d . . .
H37A H 0.2678 1.0710 -0.0157 0.048 Uiso 1 1 calc R . .
C38 C 0.49746(17) 0.07159(16) 0.40206(12) 0.0314(5) Uani 1 1 d . . .
C38A C 0.25496(17) 0.93419(16) 0.04460(12) 0.0310(5) Uani 1 1 d . . .
C39 C 0.35363(17) 0.14834(15) 0.36314(11) 0.0291(5) Uani 1 1 d . . .
C39A C 0.34858(17) 0.86132(15) 0.12765(11) 0.0281(5) Uani 1 1 d . . .
C40 C 0.26302(18) 0.12786(16) 0.35048(12) 0.0316(5) Uani 1 1 d . . .
C40A C 0.42130(17) 0.87727(16) 0.15983(13) 0.0322(5) Uani 1 1 d . . .
C41 C 0.18425(18) 0.19446(17) 0.34232(13) 0.0365(6) Uani 1 1 d . . .
H41 H 0.1887 0.2544 0.3455 0.044 Uiso 1 1 calc R . .
C41A C 0.4090(2) 0.84038(18) 0.22951(14) 0.0479(7) Uani 1 1 d . . .
H41A H 0.3519 0.8075 0.2558 0.057 Uiso 1 1 calc R . .
C42 C 0.0994(2) 0.17468(19) 0.32958(14) 0.0460(7) Uani 1 1 d . . .
H42 H 0.0461 0.2209 0.3241 0.055 Uiso 1 1 calc R . .
C42A C 0.4788(3) 0.8509(2) 0.26116(17) 0.0616(9) Uani 1 1 d . . .
H42A H 0.4689 0.8259 0.3088 0.074 Uiso 1 1 calc R . .
C43 C 0.0924(2) 0.0871(2) 0.32488(15) 0.0494(7) Uani 1 1 d . . .
H43 H 0.0351 0.0737 0.3148 0.059 Uiso 1 1 calc R . .
C43A C 0.5620(2) 0.8973(2) 0.22355(19) 0.0574(9) Uani 1 1 d . . .
H43A H 0.6114 0.9021 0.2448 0.069 Uiso 1 1 calc R . .
C44 C 0.1688(2) 0.0198(2) 0.33489(15) 0.0493(7) Uani 1 1 d . . .
H44 H 0.1629 -0.0407 0.3331 0.059 Uiso 1 1 calc R . .
C44A C 0.5738(2) 0.9368(2) 0.15519(19) 0.0591(9) Uani 1 1 d . . .
H44A H 0.6307 0.9704 0.1295 0.071 Uiso 1 1 calc R . .
C45 C 0.2537(2) 0.03870(18) 0.34740(13) 0.0417(6) Uani 1 1 d . . .
H45 H 0.3060 -0.0085 0.3539 0.050 Uiso 1 1 calc R . .
C45A C 0.5036(2) 0.9284(2) 0.12277(15) 0.0477(7) Uani 1 1 d . . .
H45A H 0.5118 0.9575 0.0755 0.057 Uiso 1 1 calc R . .
C46 C 0.1216(2) 0.1357(2) 0.52044(14) 0.0447(7) Uani 1 1 d . . .
C47 C 0.0663(2) 0.0669(2) 0.51400(17) 0.0606(9) Uani 1 1 d . . .
H47A H 0.0711 0.0770 0.4662 0.091 Uiso 1 1 calc R . .
H47B H -0.0033 0.0736 0.5368 0.091 Uiso 1 1 calc R . .
H47C H 0.0938 0.0038 0.5346 0.091 Uiso 1 1 calc R . .
C48 C 0.1654(2) 0.0196(2) 0.17868(16) 0.0511(7) Uani 1 1 d . . .
C49 C 0.1958(3) 0.1153(2) 0.14280(19) 0.0824(12) Uani 1 1 d . . .
H49A H 0.2681 0.1152 0.1331 0.124 Uiso 1 1 calc R . .
H49B H 0.1661 0.1554 0.1709 0.124 Uiso 1 1 calc R . .
H49C H 0.1736 0.1393 0.1004 0.124 Uiso 1 1 calc R . .
N7 N 0.1500(4) 0.6385(4) -0.0132(3) 0.0608(14) Uani 0.50 1 d P B -1
C50 C 0.0957(5) 0.5837(4) 0.0006(3) 0.0514(15) Uani 0.50 1 d P B -1
C51 C 0.0256(5) 0.5113(5) 0.0199(4) 0.0672(19) Uani 0.50 1 d P B -1
H51A H 0.0552 0.4630 -0.0012 0.101 Uiso 0.50 1 calc PR B -1
H51B H -0.0351 0.5395 0.0047 0.101 Uiso 0.50 1 calc PR B -1
H51C H 0.0097 0.4829 0.0690 0.101 Uiso 0.50 1 calc PR B -1

loop_
_atom_site_aniso_label
_atom_site_aniso_U_11
_atom_site_aniso_U_22
_atom_site_aniso_U_33
_atom_site_aniso_U_23
_atom_site_aniso_U_13
_atom_site_aniso_U_12
Fe1 0.02250(16) 0.01928(16) 0.02046(16) -0.00507(12) -0.00482(12) -0.00244(12)
Fe2 0.02399(16) 0.01936(16) 0.02060(16) -0.00504(12) -0.00547(13) -0.00184(12)
Cl1 0.0827(6) 0.0375(4) 0.0552(5) -0.0229(4) -0.0397(4) 0.0106(4)
Cl2 0.0516(4) 0.0314(3) 0.0488(4) -0.0073(3) -0.0175(3) -0.0151(3)
O1 0.0270(8) 0.0209(8) 0.0287(8) -0.0045(6) -0.0079(7) -0.0023(6)
O1A 0.0281(8) 0.0201(8) 0.0268(8) -0.0041(6) -0.0087(7) -0.0020(6)
O2 0.0296(8) 0.0231(8) 0.0269(8) -0.0052(6) -0.0070(7) -0.0039(6)
O2A 0.0303(8) 0.0210(8) 0.0279(8) -0.0051(6) -0.0080(7) -0.0042(6)
O3 0.0370(9) 0.0196(8) 0.0368(9) -0.0027(7) -0.0127(7) -0.0016(7)
O3A 0.0367(9) 0.0217(8) 0.0330(9) -0.0030(7) -0.0105(7) -0.0048(7)
O4 0.0256(8) 0.0193(7) 0.0232(7) -0.0061(6) -0.0064(6) -0.0017(6)
O5 0.0816(16) 0.0577(14) 0.0689(15) -0.0335(12) -0.0296(12) 0.0059(12)
O6 0.0852(18) 0.0552(15) 0.0756(18) -0.0437(14) -0.0377(15) 0.0178(13)
O7 0.0763(17) 0.0613(16) 0.095(2) -0.0370(15) -0.0450(15) 0.0025(13)
O8 0.157(3) 0.075(2) 0.0574(17) -0.0171(15) -0.053(2) 0.005(2)
O9 0.0575(12) 0.0434(11) 0.0523(12) -0.0137(9) 0.0062(10) -0.0253(9)
O10 0.0656(14) 0.0481(13) 0.0677(14) 0.0086(11) -0.0256(12) -0.0072(10)
O11 0.0462(12) 0.0485(13) 0.0985(18) 0.0017(12) 0.0002(12) -0.0104(10)
O12 0.161(3) 0.0767(18) 0.109(2) -0.0434(16) -0.086(2) -0.0141(18)
N1 0.0253(9) 0.0262(10) 0.0214(9) -0.0056(8) -0.0049(8) -0.0005(8)
N1A 0.0240(9) 0.0259(10) 0.0263(10) -0.0075(8) -0.0057(8) -0.0001(8)
N2 0.0256(9) 0.0206(9) 0.0220(9) -0.0055(7) -0.0060(8) -0.0018(7)
N2A 0.0269(9) 0.0228(10) 0.0245(9) -0.0048(8) -0.0090(8) -0.0015(7)
N3 0.0249(9) 0.0228(9) 0.0190(9) -0.0034(7) -0.0063(7) -0.0019(7)
N3A 0.0271(10) 0.0229(9) 0.0248(9) -0.0081(8) -0.0085(8) 0.0011(7)
N4 0.0291(10) 0.0233(10) 0.0301(10) -0.0082(8) -0.0105(8) -0.0019(8)
N4A 0.0276(10) 0.0276(10) 0.0303(10) -0.0067(8) -0.0101(8) -0.0029(8)
N5 0.0728(18) 0.0610(17) 0.0543(16) -0.0141(13) -0.0215(14) -0.0262(14)
N6 0.0548(16) 0.0604(18) 0.0742(19) -0.0346(15) 0.0037(14) -0.0160(14)
C1 0.0270(12) 0.0300(12) 0.0277(12) -0.0049(10) -0.0056(10) -0.0018(9)
C1A 0.0309(12) 0.0327(13) 0.0325(13) -0.0138(10) -0.0082(10) 0.0024(10)
C2 0.0271(12) 0.0466(16) 0.0263(12) -0.0040(11) -0.0020(10) -0.0027(11)
C2A 0.0349(14) 0.0466(16) 0.0407(15) -0.0248(13) -0.0104(12) 0.0079(11)
C3 0.0312(13) 0.0578(17) 0.0284(13) -0.0185(12) -0.0028(11) 0.0026(12)
C3A 0.0330(13) 0.0558(17) 0.0275(13) -0.0158(12) -0.0020(11) 0.0043(12)
C4 0.0313(13) 0.0390(14) 0.0358(13) -0.0194(11) -0.0079(11) 0.0031(10)
C4A 0.0286(12) 0.0452(15) 0.0266(12) -0.0058(11) -0.0041(10) -0.0036(11)
C5 0.0232(11) 0.0277(12) 0.0264(11) -0.0093(9) -0.0071(9) 0.0022(9)
C5A 0.0212(11) 0.0315(12) 0.0247(11) -0.0042(10) -0.0075(9) -0.0007(9)
C6 0.0281(12) 0.0237(11) 0.0307(12) -0.0127(10) -0.0083(10) -0.0001(9)
C6A 0.0252(11) 0.0281(12) 0.0232(11) -0.0012(9) -0.0044(9) -0.0054(9)
C7 0.0299(12) 0.0220(11) 0.0226(11) -0.0041(9) -0.0077(9) -0.0055(9)
C7A 0.0281(12) 0.0223(11) 0.0334(12) -0.0085(10) -0.0084(10) -0.0027(9)
C8 0.0263(11) 0.0254(11) 0.0186(10) -0.0030(9) -0.0062(9) -0.0044(9)
C8A 0.0275(12) 0.0259(12) 0.0337(12) -0.0114(10) -0.0135(10) 0.0022(9)
C9 0.0313(12) 0.0315(13) 0.0250(11) -0.0043(10) -0.0054(10) -0.0104(10)
C9A 0.0378(14) 0.0348(14) 0.0440(15) -0.0208(12) -0.0128(12) -0.0017(11)
C10 0.0254(12) 0.0450(15) 0.0277(12) -0.0105(11) -0.0006(10) -0.0053(10)
C10A 0.0462(16) 0.0553(17) 0.0445(16) -0.0339(14) -0.0094(13) -0.0035(13)
C11 0.0274(12) 0.0364(13) 0.0274(12) -0.0125(10) -0.0035(10) 0.0023(10)
C11A 0.0396(14) 0.0533(17) 0.0300(13) -0.0215(12) -0.0049(11) -0.0056(12)
C12 0.0269(11) 0.0276(12) 0.0205(11) -0.0074(9) -0.0066(9) 0.0022(9)
C12A 0.0297(12) 0.0320(13) 0.0249(11) -0.0097(10) -0.0078(10) 0.0006(10)
C13 0.0300(12) 0.0277(12) 0.0213(11) -0.0100(9) -0.0039(9) 0.0004(9)
C13A 0.0323(12) 0.0327(13) 0.0219(11) -0.0119(10) -0.0024(10) -0.0018(10)
C14 0.0303(12) 0.0279(12) 0.0267(12) -0.0095(10) -0.0049(10) 0.0017(10)
C14A 0.0306(12) 0.0339(13) 0.0291(12) -0.0104(10) -0.0027(10) -0.0032(10)
C15 0.0361(13) 0.0389(14) 0.0331(13) -0.0145(11) -0.0070(11) -0.0056(11)
C15A 0.0330(13) 0.0496(16) 0.0438(15) -0.0232(13) 0.0008(12) -0.0084(12)
C16 0.0527(16) 0.0296(13) 0.0378(14) -0.0161(11) -0.0061(12) -0.0071(12)
C16A 0.0555(18) 0.0477(17) 0.0409(16) -0.0190(14) 0.0148(14) -0.0236(14)
C17 0.0509(16) 0.0266(13) 0.0450(15) -0.0160(12) -0.0101(13) 0.0036(11)
C17A 0.085(2) 0.0356(15) 0.0259(13) -0.0032(12) 0.0026(14) -0.0150(15)
C18 0.0369(13) 0.0320(13) 0.0364(13) -0.0150(11) -0.0112(11) 0.0070(10)
C18A 0.0578(17) 0.0428(15) 0.0245(12) -0.0086(11) -0.0088(12) -0.0031(13)
C19 0.0279(12) 0.0258(12) 0.0243(11) -0.0061(9) -0.0104(9) -0.0046(9)
C19A 0.0273(12) 0.0254(12) 0.0314(12) -0.0057(10) -0.0113(10) -0.0005(9)
C20 0.0301(12) 0.0269(12) 0.0280(12) -0.0073(10) -0.0113(10) -0.0013(9)
C20A 0.0270(12) 0.0256(12) 0.0300(12) -0.0058(10) -0.0114(10) -0.0003(9)
C21 0.0346(13) 0.0386(14) 0.0272(12) -0.0096(11) -0.0096(10) -0.0042(11)
C21A 0.0292(12) 0.0299(13) 0.0422(14) -0.0134(11) -0.0123(11) 0.0018(10)
C22 0.0408(14) 0.0448(15) 0.0359(14) -0.0221(12) -0.0106(11) -0.0019(12)
C22A 0.0252(12) 0.0405(14) 0.0394(14) -0.0152(12) -0.0050(11) 0.0013(10)
C23 0.0389(14) 0.0325(13) 0.0418(14) -0.0187(11) -0.0128(12) -0.0026(11)
C23A 0.0251(12) 0.0374(14) 0.0340(13) -0.0090(11) -0.0044(10) -0.0050(10)
C24 0.0319(12) 0.0243(12) 0.0326(12) -0.0076(10) -0.0154(10) 0.0009(9)
C24A 0.0251(11) 0.0284(12) 0.0282(12) -0.0051(10) -0.0093(10) -0.0030(9)
C25 0.0331(12) 0.0211(11) 0.0356(13) -0.0056(10) -0.0149(10) -0.0007(9)
C25A 0.0250(12) 0.0297(13) 0.0368(13) -0.0097(10) -0.0079(10) -0.0021(9)
C26 0.0379(13) 0.0308(13) 0.0365(13) -0.0105(11) -0.0125(11) -0.0058(10)
C26A 0.0517(16) 0.0343(14) 0.0378(14) -0.0111(12) -0.0020(13) -0.0103(12)
C27 0.0457(15) 0.0353(14) 0.0345(14) -0.0079(11) -0.0088(12) -0.0053(11)
C27A 0.071(2) 0.0445(17) 0.0440(16) -0.0228(14) 0.0024(15) -0.0120(14)
C28 0.0381(14) 0.0339(14) 0.0455(15) -0.0063(12) -0.0101(12) -0.0080(11)
C28A 0.0593(18) 0.0364(15) 0.0567(18) -0.0228(14) -0.0105(15) -0.0077(13)
C29 0.0409(15) 0.0362(14) 0.0512(16) -0.0102(12) -0.0174(13) -0.0127(11)
C29A 0.0369(14) 0.0330(14) 0.0496(16) -0.0103(12) -0.0093(12) -0.0065(11)
C30 0.0454(15) 0.0324(14) 0.0401(14) -0.0113(11) -0.0161(12) -0.0068(11)
C30A 0.0285(12) 0.0347(14) 0.0372(14) -0.0081(11) -0.0061(11) -0.0049(10)
C31 0.0301(12) 0.0220(11) 0.0223(11) -0.0039(9) -0.0033(9) -0.0016(9)
C31A 0.0262(11) 0.0232(11) 0.0234(11) -0.0059(9) -0.0036(9) -0.0004(9)
C32 0.0296(12) 0.0251(12) 0.0228(11) -0.0048(9) -0.0040(9) -0.0020(9)
C32A 0.0289(12) 0.0240(12) 0.0252(11) -0.0094(9) -0.0033(10) -0.0010(9)
C33 0.0285(12) 0.0262(12) 0.0237(11) -0.0035(9) -0.0026(10) -0.0010(9)
C33A 0.0329(12) 0.0236(12) 0.0258(11) -0.0066(9) -0.0065(10) 0.0006(9)
C34 0.0300(12) 0.0330(13) 0.0307(13) -0.0014(10) -0.0065(10) -0.0041(10)
C34A 0.0380(13) 0.0300(13) 0.0339(13) -0.0077(10) -0.0145(11) 0.0017(10)
C35 0.0307(13) 0.0423(15) 0.0407(15) -0.0029(12) -0.0103(11) 0.0004(11)
C35A 0.0550(17) 0.0367(15) 0.0403(15) -0.0112(12) -0.0255(13) 0.0057(12)
C36 0.0410(15) 0.0317(14) 0.0465(16) -0.0028(12) -0.0113(13) 0.0073(11)
C36A 0.0651(18) 0.0302(14) 0.0380(15) -0.0022(11) -0.0219(14) 0.0058(13)
C37 0.0450(15) 0.0231(12) 0.0413(15) -0.0044(11) -0.0095(12) 0.0036(11)
C37A 0.0554(16) 0.0252(13) 0.0347(14) -0.0018(11) -0.0133(12) -0.0023(11)
C38 0.0300(12) 0.0308(13) 0.0294(12) -0.0052(10) -0.0055(10) -0.0025(10)
C38A 0.0374(13) 0.0249(12) 0.0285(12) -0.0057(10) -0.0084(10) -0.0004(10)
C39 0.0335(12) 0.0222(12) 0.0298(12) -0.0053(10) -0.0087(10) -0.0009(9)
C39A 0.0313(12) 0.0230(12) 0.0282(12) -0.0059(10) -0.0068(10) -0.0012(9)
C40 0.0379(13) 0.0259(12) 0.0288(12) -0.0034(10) -0.0079(10) -0.0077(10)
C40A 0.0342(13) 0.0222(12) 0.0423(14) -0.0102(10) -0.0130(11) -0.0011(10)
C41 0.0358(13) 0.0282(13) 0.0420(14) -0.0032(11) -0.0105(11) -0.0079(10)
C41A 0.0655(19) 0.0344(15) 0.0478(16) -0.0015(12) -0.0282(14) -0.0157(13)
C42 0.0394(15) 0.0393(15) 0.0560(17) -0.0022(13) -0.0197(13) -0.0081(12)
C42A 0.097(3) 0.0318(15) 0.070(2) -0.0028(14) -0.054(2) -0.0170(16)
C43 0.0490(16) 0.0468(17) 0.0561(18) -0.0054(14) -0.0246(14) -0.0182(14)
C43A 0.064(2) 0.0374(16) 0.094(3) -0.0295(17) -0.0495(19) 0.0071(14)
C44 0.0579(18) 0.0358(15) 0.0624(19) -0.0144(14) -0.0232(15) -0.0141(13)
C44A 0.0400(16) 0.064(2) 0.091(3) -0.049(2) -0.0057(17) -0.0158(14)
C45 0.0461(15) 0.0319(14) 0.0502(16) -0.0119(12) -0.0157(13) -0.0058(12)
C45A 0.0424(15) 0.0538(18) 0.0523(17) -0.0244(14) -0.0022(13) -0.0162(13)
C46 0.0485(16) 0.0437(16) 0.0421(16) -0.0078(13) -0.0149(13) -0.0092(13)
C47 0.063(2) 0.0527(19) 0.069(2) -0.0082(16) -0.0246(17) -0.0222(16)
C48 0.0478(17) 0.0543(19) 0.0541(18) -0.0263(16) -0.0036(14) -0.0047(15)
C49 0.103(3) 0.057(2) 0.074(2) -0.0147(19) 0.001(2) -0.017(2)
N7 0.049(3) 0.060(4) 0.067(4) -0.019(3) -0.009(3) 0.009(3)
C50 0.054(4) 0.048(4) 0.041(3) -0.011(3) -0.005(3) 0.014(3)
C51 0.064(4) 0.059(4) 0.077(5) -0.032(4) -0.002(4) 0.000(3)

loop_
_atom_type_symbol
_atom_type_description
_atom_type_scat_dispersion_real
_atom_type_scat_dispersion_imag
_atom_type_scat_source
C C 0.0033 0.0016 'International Tables Vol C Tables 4.2.6.8 and 6.1.1.4'
H H 0.0000 0.0000 'International Tables Vol C Tables 4.2.6.8 and 6.1.1.4'
N N 0.0061 0.0033 'International Tables Vol C Tables 4.2.6.8 and 6.1.1.4'
O O 0.0106 0.0060 'International Tables Vol C Tables 4.2.6.8 and 6.1.1.4'
Cl Cl 0.1484 0.1585 'International Tables Vol C Tables 4.2.6.8 and 6.1.1.4'
Fe Fe 0.3463 0.8444 'International Tables Vol C Tables 4.2.6.8 and 6.1.1.4'

loop_
_geom_angle_atom_site_label_1
_geom_angle_atom_site_label_2
_geom_angle_atom_site_label_3
_geom_angle
_geom_angle_site_symmetry_1
_geom_angle_site_symmetry_3
_geom_angle_publ_flag
O4 Fe1 O1 96.02(6) . . ?
O4 Fe1 O2 170.00(6) . . ?
O1 Fe1 O2 78.51(6) . . ?
O4 Fe1 N1 97.29(7) . . ?
O1 Fe1 N1 90.11(6) . . ?
O2 Fe1 N1 91.13(6) . . ?
O4 Fe1 N3 93.65(6) . . ?
O1 Fe1 N3 117.63(6) . . ?
O2 Fe1 N3 81.72(6) . . ?
N1 Fe1 N3 148.90(7) . . ?
O4 Fe1 N2 93.62(6) . . ?
O1 Fe1 N2 162.47(6) . . ?
O2 Fe1 N2 93.87(6) . . ?
N1 Fe1 N2 74.13(6) . . ?
N3 Fe1 N2 76.19(6) . . ?
O4 Fe2 O1A 95.13(6) . . ?
O4 Fe2 O2A 169.80(6) . . ?
O1A Fe2 O2A 79.72(6) . . ?
O4 Fe2 N1A 96.62(7) . . ?
O1A Fe2 N1A 88.98(6) . . ?
O2A Fe2 N1A 92.12(6) . . ?
O4 Fe2 N3A 93.35(6) . . ?
O1A Fe2 N3A 118.27(6) . . ?
O2A Fe2 N3A 81.55(6) . . ?
N1A Fe2 N3A 149.99(7) . . ?
O4 Fe2 N2A 93.42(6) . . ?
O1A Fe2 N2A 161.88(6) . . ?
O2A Fe2 N2A 94.03(6) . . ?
N1A Fe2 N2A 74.17(7) . . ?
N3A Fe2 N2A 77.04(7) . . ?
O8 Cl1 O7 108.10(18) . . ?
O8 Cl1 O6 110.00(17) . . ?
O7 Cl1 O6 109.46(17) . . ?
O8 Cl1 O5 110.5(2) . . ?
O7 Cl1 O5 109.61(14) . . ?
O6 Cl1 O5 109.11(14) . . ?
O12 Cl2 O9 109.79(16) . . ?
O12 Cl2 O10 109.84(15) . . ?
O9 Cl2 O10 109.60(13) . . ?
O12 Cl2 O11 110.96(18) . . ?
O9 Cl2 O11 108.70(12) . . ?
O10 Cl2 O11 107.91(14) . . ?
C31 O1 Fe1 115.80(13) . . ?
C31A O1A Fe2 114.84(13) . . ?
C32 O2 Fe1 111.18(14) . . ?
C32A O2A Fe2 111.37(14) . . ?
C38 O3 C39 121.14(17) . . ?
C39A O3A C38A 120.20(17) . . ?
Fe1 O4 Fe2 172.84(9) . . ?
Cl1A O5 Cl1 65.1(8) . . ?
O7A Cl1A O5 126(2) . . ?
O7A Cl1A O8A 96(3) . . ?
O5 Cl1A O8A 119(3) . . ?
O7A Cl1A O6A 110(2) . . ?
O5 Cl1A O6A 93.5(15) . . ?
O8A Cl1A O6A 113(3) . . ?
C1 N1 C5 118.60(18) . . ?
C1 N1 Fe1 125.92(15) . . ?
C5 N1 Fe1 115.46(13) . . ?
C1A N1A C5A 118.91(19) . . ?
C1A N1A Fe2 126.09(15) . . ?
C5A N1A Fe2 114.13(14) . . ?
C7 N2 C6 111.64(16) . . ?
C7 N2 C19 111.58(16) . . ?
C6 N2 C19 111.81(16) . . ?
C7 N2 Fe1 104.46(12) . . ?
C6 N2 Fe1 102.63(12) . . ?
C19 N2 Fe1 114.22(12) . . ?
C6A N2A C7A 110.81(17) . . ?
C6A N2A C19A 112.52(17) . . ?
C7A N2A C19A 111.52(17) . . ?
C6A N2A Fe2 103.59(13) . . ?
C7A N2A Fe2 104.79(12) . . ?
C19A N2A Fe2 113.09(13) . . ?
C8 N3 C12 118.33(18) . . ?
C8 N3 Fe1 113.25(13) . . ?
C12 N3 Fe1 127.85(14) . . ?
C8A N3A C12A 118.39(19) . . ?
C8A N3A Fe2 112.83(14) . . ?
C12A N3A Fe2 128.07(15) . . ?
C20 N4 C24 118.37(19) . . ?
C20A N4A C24A 118.23(19) . . ?
N1 C1 C2 121.8(2) . . ?
N1 C1 H1 119.1 . . ?
C2 C1 H1 119.1 . . ?
N1A C1A C2A 122.3(2) . . ?
N1A C1A H1A 118.9 . . ?
C2A C1A H1A 118.9 . . ?
C3 C2 C1 119.4(2) . . ?
C3 C2 H2 120.3 . . ?
C1 C2 H2 120.3 . . ?
C3A C2A C1A 118.6(2) . . ?
C3A C2A H2A 120.7 . . ?
C1A C2A H2A 120.7 . . ?
C2 C3 C4 119.2(2) . . ?
C2 C3 H3 120.4 . . ?
C4 C3 H3 120.4 . . ?
C2A C3A C4A 119.7(2) . . ?
C2A C3A H3A 120.1 . . ?
C4A C3A H3A 120.1 . . ?
C5 C4 C3 118.5(2) . . ?
C5 C4 H4 120.7 . . ?
C3 C4 H4 120.7 . . ?
C5A C4A C3A 118.9(2) . . ?
C5A C4A H4A 120.5 . . ?
C3A C4A H4A 120.5 . . ?
N1 C5 C4 122.5(2) . . ?
N1 C5 C6 114.12(18) . . ?
C4 C5 C6 123.4(2) . . ?
N1A C5A C4A 121.5(2) . . ?
N1A C5A C6A 114.69(18) . . ?
C4A C5A C6A 123.7(2) . . ?
N2 C6 C5 107.90(17) . . ?
N2 C6 H6A 110.1 . . ?
C5 C6 H6A 110.1 . . ?
N2 C6 H6B 110.1 . . ?
C5 C6 H6B 110.1 . . ?
H6A C6 H6B 108.4 . . ?
N2A C6A C5A 109.92(17) . . ?
N2A C6A H6A1 109.7 . . ?
C5A C6A H6A1 109.7 . . ?
N2A C6A H6A2 109.7 . . ?
C5A C6A H6A2 109.7 . . ?
H6A1 C6A H6A2 108.2 . . ?
N2 C7 C8 109.30(17) . . ?
N2 C7 H7A 109.8 . . ?
C8 C7 H7A 109.8 . . ?
N2 C7 H7B 109.8 . . ?
C8 C7 H7B 109.8 . . ?
H7A C7 H7B 108.3 . . ?
N2A C7A C8A 109.51(17) . . ?
N2A C7A H7A1 109.8 . . ?
C8A C7A H7A1 109.8 . . ?
N2A C7A H7A2 109.8 . . ?
C8A C7A H7A2 109.8 . . ?
H7A1 C7A H7A2 108.2 . . ?
N3 C8 C9 122.4(2) . . ?
N3 C8 C7 115.68(18) . . ?
C9 C8 C7 121.91(19) . . ?
N3A C8A C9A 122.5(2) . . ?
N3A C8A C7A 115.70(19) . . ?
C9A C8A C7A 121.7(2) . . ?
C8 C9 C10 119.3(2) . . ?
C8 C9 H9 120.4 . . ?
C10 C9 H9 120.4 . . ?
C10A C9A C8A 118.8(2) . . ?
C10A C9A H9A 120.6 . . ?
C8A C9A H9A 120.6 . . ?
C11 C10 C9 119.0(2) . . ?
C11 C10 H10 120.5 . . ?
C9 C10 H10 120.5 . . ?
C11A C10A C9A 119.4(2) . . ?
C11A C10A H10A 120.3 . . ?
C9A C10A H10A 120.3 . . ?
C10 C11 C12 119.7(2) . . ?
C10 C11 H11 120.1 . . ?
C12 C11 H11 120.1 . . ?
C10A C11A C12A 120.0(2) . . ?
C10A C11A H11A 120.0 . . ?
C12A C11A H11A 120.0 . . ?
N3 C12 C11 121.3(2) . . ?
N3 C12 C13 118.73(18) . . ?
C11 C12 C13 119.9(2) . . ?
N3A C12A C11A 121.0(2) . . ?
N3A C12A C13A 118.76(19) . . ?
C11A C12A C13A 120.2(2) . . ?
C14 C13 C18 119.6(2) . . ?
C14 C13 C12 120.8(2) . . ?
C18 C13 C12 119.6(2) . . ?
C14A C13A C18A 119.2(2) . . ?
C14A C13A C12A 120.7(2) . . ?
C18A C13A C12A 120.0(2) . . ?
C15 C14 C13 119.9(2) . . ?
C15 C14 H14 120.0 . . ?
C13 C14 H14 120.0 . . ?
C15A C14A C13A 120.7(2) . . ?
C15A C14A H14A 119.7 . . ?
C13A C14A H14A 119.7 . . ?
C16 C15 C14 120.4(2) . . ?
C16 C15 H15 119.8 . . ?
C14 C15 H15 119.8 . . ?
C16A C15A C14A 119.6(3) . . ?
C16A C15A H15A 120.2 . . ?
C14A C15A H15A 120.2 . . ?
C15 C16 C17 120.0(2) . . ?
C15 C16 H16 120.0 . . ?
C17 C16 H16 120.0 . . ?
C17A C16A C15A 120.5(3) . . ?
C17A C16A H16A 119.8 . . ?
C15A C16A H16A 119.8 . . ?
C16 C17 C18 120.3(2) . . ?
C16 C17 H17 119.9 . . ?
C18 C17 H17 119.9 . . ?
C16A C17A C18A 120.6(3) . . ?
C16A C17A H17A 119.7 . . ?
C18A C17A H17A 119.7 . . ?
C17 C18 C13 119.8(2) . . ?
C17 C18 H18 120.1 . . ?
C13 C18 H18 120.1 . . ?
C17A C18A C13A 119.5(3) . . ?
C17A C18A H18A 120.3 . . ?
C13A C18A H18A 120.3 . . ?
N2 C19 C20 114.15(18) . . ?
N2 C19 H19A 108.7 . . ?
C20 C19 H19A 108.7 . . ?
N2 C19 H19B 108.7 . . ?
C20 C19 H19B 108.7 . . ?
H19A C19 H19B 107.6 . . ?
N2A C19A C20A 113.03(18) . . ?
N2A C19A H19C 109.0 . . ?
C20A C19A H19C 109.0 . . ?
N2A C19A H19D 109.0 . . ?
C20A C19A H19D 109.0 . . ?
H19C C19A H19D 107.8 . . ?
N4 C20 C21 122.6(2) . . ?
N4 C20 C19 116.06(19) . . ?
C21 C20 C19 121.3(2) . . ?
N4A C20A C21A 122.7(2) . . ?
N4A C20A C19A 116.97(19) . . ?
C21A C20A C19A 120.2(2) . . ?
C20 C21 C22 118.8(2) . . ?
C20 C21 H21 120.6 . . ?
C22 C21 H21 120.6 . . ?
C22A C21A C20A 118.7(2) . . ?
C22A C21A H21A 120.6 . . ?
C20A C21A H21A 120.6 . . ?
C23 C22 C21 118.9(2) . . ?
C23 C22 H22 120.6 . . ?
C21 C22 H22 120.6 . . ?
C21A C22A C23A 119.1(2) . . ?
C21A C22A H22A 120.5 . . ?
C23A C22A H22A 120.5 . . ?
C22 C23 C24 119.6(2) . . ?
C22 C23 H23 120.2 . . ?
C24 C23 H23 120.2 . . ?
C22A C23A C24A 119.8(2) . . ?
C22A C23A H23A 120.1 . . ?
C24A C23A H23A 120.1 . . ?
N4 C24 C23 121.7(2) . . ?
N4 C24 C25 116.3(2) . . ?
C23 C24 C25 122.1(2) . . ?
N4A C24A C23A 121.5(2) . . ?
N4A C24A C25A 117.06(19) . . ?
C23A C24A C25A 121.4(2) . . ?
C26 C25 C30 118.4(2) . . ?
C26 C25 C24 120.7(2) . . ?
C30 C25 C24 121.0(2) . . ?
C26A C25A C30A 118.3(2) . . ?
C26A C25A C24A 121.0(2) . . ?
C30A C25A C24A 120.6(2) . . ?
C27 C26 C25 120.8(2) . . ?
C27 C26 H26 119.6 . . ?
C25 C26 H26 119.6 . . ?
C25A C26A C27A 121.1(2) . . ?
C25A C26A H26A 119.5 . . ?
C27A C26A H26A 119.5 . . ?
C28 C27 C26 120.2(2) . . ?
C28 C27 H27 119.9 . . ?
C26 C27 H27 119.9 . . ?
C26A C27A C28A 119.8(3) . . ?
C26A C27A H27A 120.1 . . ?
C28A C27A H27A 120.1 . . ?
C27 C28 C29 119.7(2) . . ?
C27 C28 H28 120.1 . . ?
C29 C28 H28 120.1 . . ?
C29A C28A C27A 120.1(2) . . ?
C29A C28A H28A 120.0 . . ?
C27A C28A H28A 120.0 . . ?
C28 C29 C30 120.5(2) . . ?
C28 C29 H29 119.7 . . ?
C30 C29 H29 119.7 . . ?
C28A C29A C30A 120.0(2) . . ?
C28A C29A H29A 120.0 . . ?
C30A C29A H29A 120.0 . . ?
C29 C30 C25 120.4(2) . . ?
C29 C30 H30 119.8 . . ?
C25 C30 H30 119.8 . . ?
C29A C30A C25A 120.7(2) . . ?
C29A C30A H30A 119.7 . . ?
C25A C30A H30A 119.7 . . ?
O1 C31 C39 123.9(2) . . ?
O1 C31 C32 115.93(18) . . ?
C39 C31 C32 120.2(2) . . ?
O1A C31A C39A 123.6(2) . . ?
O1A C31A C32A 116.24(19) . . ?
C39A C31A C32A 120.2(2) . . ?
O2 C32 C31 117.6(2) . . ?
O2 C32 C33 124.1(2) . . ?
C31 C32 C33 118.3(2) . . ?
O2A C32A C33A 124.3(2) . . ?
O2A C32A C31A 117.6(2) . . ?
C33A C32A C31A 118.18(19) . . ?
C38 C33 C34 118.5(2) . . ?
C38 C33 C32 117.8(2) . . ?
C34 C33 C32 123.6(2) . . ?
C38A C33A C34A 119.4(2) . . ?
C38A C33A C32A 118.1(2) . . ?
C34A C33A C32A 122.5(2) . . ?
C35 C34 C33 119.8(2) . . ?
C35 C34 H34 120.1 . . ?
C33 C34 H34 120.1 . . ?
C35A C34A C33A 119.6(2) . . ?
C35A C34A H34A 120.2 . . ?
C33A C34A H34A 120.2 . . ?
C34 C35 C36 120.3(2) . . ?
C34 C35 H35 119.8 . . ?
C36 C35 H35 119.8 . . ?
C34A C35A C36A 119.9(2) . . ?
C34A C35A H35A 120.0 . . ?
C36A C35A H35A 120.0 . . ?
C37 C36 C35 120.9(2) . . ?
C37 C36 H36 119.6 . . ?
C35 C36 H36 119.6 . . ?
C37A C36A C35A 121.5(2) . . ?
C37A C36A H36A 119.2 . . ?
C35A C36A H36A 119.2 . . ?
C36 C37 C38 118.4(2) . . ?
C36 C37 H37 120.8 . . ?
C38 C37 H37 120.8 . . ?
C36A C37A C38A 118.5(2) . . ?
C36A C37A H37A 120.8 . . ?
C38A C37A H37A 120.8 . . ?
O3 C38 C33 122.3(2) . . ?
O3 C38 C37 115.7(2) . . ?
C33 C38 C37 122.0(2) . . ?
O3A C38A C33A 122.4(2) . . ?
O3A C38A C37A 116.5(2) . . ?
C33A C38A C37A 121.1(2) . . ?
O3 C39 C31 120.0(2) . . ?
O3 C39 C40 111.76(19) . . ?
C31 C39 C40 128.2(2) . . ?
O3A C39A C31A 120.8(2) . . ?
O3A C39A C40A 114.07(18) . . ?
C31A C39A C40A 125.1(2) . . ?
C41 C40 C45 118.5(2) . . ?
C41 C40 C39 121.4(2) . . ?
C45 C40 C39 120.0(2) . . ?
C45A C40A C41A 118.3(2) . . ?
C45A C40A C39A 121.9(2) . . ?
C41A C40A C39A 119.8(2) . . ?
C42 C41 C40 120.9(2) . . ?
C42 C41 H41 119.5 . . ?
C40 C41 H41 119.5 . . ?
C42A C41A C40A 121.2(3) . . ?
C42A C41A H41A 119.4 . . ?
C40A C41A H41A 119.4 . . ?
C41 C42 C43 119.8(3) . . ?
C41 C42 H42 120.1 . . ?
C43 C42 H42 120.1 . . ?
C43A C42A C41A 119.8(3) . . ?
C43A C42A H42A 120.1 . . ?
C41A C42A H42A 120.1 . . ?
C44 C43 C42 119.6(3) . . ?
C44 C43 H43 120.2 . . ?
C42 C43 H43 120.2 . . ?
C42A C43A C44A 119.9(3) . . ?
C42A C43A H43A 120.1 . . ?
C44A C43A H43A 120.1 . . ?
C43 C44 C45 121.1(3) . . ?
C43 C44 H44 119.5 . . ?
C45 C44 H44 119.5 . . ?
C43A C44A C45A 121.0(3) . . ?
C43A C44A H44A 119.5 . . ?
C45A C44A H44A 119.5 . . ?
C44 C45 C40 119.9(3) . . ?
C44 C45 H45 120.0 . . ?
C40 C45 H45 120.0 . . ?
C40A C45A C44A 119.8(3) . . ?
C40A C45A H45A 120.1 . . ?
C44A C45A H45A 120.1 . . ?
N5 C46 C47 178.0(3) . . ?
C46 C47 H47A 109.5 . . ?
C46 C47 H47B 109.5 . . ?
H47A C47 H47B 109.5 . . ?
C46 C47 H47C 109.5 . . ?
H47A C47 H47C 109.5 . . ?
H47B C47 H47C 109.5 . . ?
N6 C48 C49 178.8(4) . . ?
C48 C49 H49A 109.5 . . ?
C48 C49 H49B 109.5 . . ?
H49A C49 H49B 109.5 . . ?
C48 C49 H49C 109.5 . . ?
H49A C49 H49C 109.5 . . ?
H49B C49 H49C 109.5 . . ?
N7 C50 C51 178.9(7) . . ?
C50 C51 H51A 109.5 . . ?
C50 C51 H51B 109.5 . . ?
H51A C51 H51B 109.5 . . ?
C50 C51 H51C 109.5 . . ?
H51A C51 H51C 109.5 . . ?
H51B C51 H51C 109.5 . . ?

loop_
_geom_bond_atom_site_label_1
_geom_bond_atom_site_label_2
_geom_bond_distance
_geom_bond_site_symmetry_2
_geom_bond_publ_flag
Fe1 O4 1.7890(14) . ?
Fe1 O1 1.9712(14) . ?
Fe1 O2 2.1460(15) . ?
Fe1 N1 2.1679(17) . ?
Fe1 N3 2.2241(17) . ?
Fe1 N2 2.2489(17) . ?
Fe2 O4 1.7992(14) . ?
Fe2 O1A 1.9655(14) . ?
Fe2 O2A 2.1054(15) . ?
Fe2 N1A 2.1822(18) . ?
Fe2 N3A 2.2109(18) . ?
Fe2 N2A 2.2180(18) . ?
Cl1 O8 1.408(3) . ?
Cl1 O7 1.419(3) . ?
Cl1 O6 1.441(2) . ?
Cl1 O5 1.457(2) . ?
Cl2 O12 1.409(2) . ?
Cl2 O9 1.4226(18) . ?
Cl2 O10 1.432(2) . ?
Cl2 O11 1.448(2) . ?
O1 C31 1.330(3) . ?
O1A C31A 1.326(3) . ?
O2 C32 1.271(3) . ?
O2A C32A 1.274(2) . ?
O3 C38 1.361(3) . ?
O3 C39 1.373(3) . ?
O3A C39A 1.370(3) . ?
O3A C38A 1.370(3) . ?
O5 Cl1A 1.388(19) . ?
Cl1A O7A 1.27(3) . ?
Cl1A O8A 1.55(6) . ?
Cl1A O6A 1.63(3) . ?
N1 C1 1.346(3) . ?
N1 C5 1.347(3) . ?
N1A C1A 1.346(3) . ?
N1A C5A 1.348(3) . ?
N2 C7 1.483(3) . ?
N2 C6 1.483(3) . ?
N2 C19 1.497(3) . ?
N2A C6A 1.486(3) . ?
N2A C7A 1.486(3) . ?
N2A C19A 1.508(3) . ?
N3 C8 1.355(3) . ?
N3 C12 1.358(3) . ?
N3A C8A 1.358(3) . ?
N3A C12A 1.358(3) . ?
N4 C20 1.349(3) . ?
N4 C24 1.350(3) . ?
N4A C20A 1.346(3) . ?
N4A C24A 1.353(3) . ?
N5 C46 1.130(3) . ?
N6 C48 1.128(4) . ?
C1 C2 1.382(3) . ?
C1 H1 0.9500 . ?
C1A C2A 1.378(3) . ?
C1A H1A 0.9500 . ?
C2 C3 1.376(4) . ?
C2 H2 0.9500 . ?
C2A C3A 1.377(4) . ?
C2A H2A 0.9500 . ?
C3 C4 1.387(3) . ?
C3 H3 0.9500 . ?
C3A C4A 1.383(4) . ?
C3A H3A 0.9500 . ?
C4 C5 1.379(3) . ?
C4 H4 0.9500 . ?
C4A C5A 1.382(3) . ?
C4A H4A 0.9500 . ?
C5 C6 1.507(3) . ?
C5A C6A 1.499(3) . ?
C6 H6A 0.9900 . ?
C6 H6B 0.9900 . ?
C6A H6A1 0.9900 . ?
C6A H6A2 0.9900 . ?
C7 C8 1.506(3) . ?
C7 H7A 0.9900 . ?
C7 H7B 0.9900 . ?
C7A C8A 1.504(3) . ?
C7A H7A1 0.9900 . ?
C7A H7A2 0.9900 . ?
C8 C9 1.381(3) . ?
C8A C9A 1.384(3) . ?
C9 C10 1.383(3) . ?
C9 H9 0.9500 . ?
C9A C10A 1.381(4) . ?
C9A H9A 0.9500 . ?
C10 C11 1.377(3) . ?
C10 H10 0.9500 . ?
C10A C11A 1.375(4) . ?
C10A H10A 0.9500 . ?
C11 C12 1.395(3) . ?
C11 H11 0.9500 . ?
C11A C12A 1.392(3) . ?
C11A H11A 0.9500 . ?
C12 C13 1.486(3) . ?
C12A C13A 1.478(3) . ?
C13 C14 1.390(3) . ?
C13 C18 1.399(3) . ?
C13A C14A 1.391(3) . ?
C13A C18A 1.396(3) . ?
C14 C15 1.385(3) . ?
C14 H14 0.9500 . ?
C14A C15A 1.387(3) . ?
C14A H14A 0.9500 . ?
C15 C16 1.381(3) . ?
C15 H15 0.9500 . ?
C15A C16A 1.379(4) . ?
C15A H15A 0.9500 . ?
C16 C17 1.382(4) . ?
C16 H16 0.9500 . ?
C16A C17A 1.371(4) . ?
C16A H16A 0.9500 . ?
C17 C18 1.386(3) . ?
C17 H17 0.9500 . ?
C17A C18A 1.393(4) . ?
C17A H17A 0.9500 . ?
C18 H18 0.9500 . ?
C18A H18A 0.9500 . ?
C19 C20 1.518(3) . ?
C19 H19A 0.9900 . ?
C19 H19B 0.9900 . ?
C19A C20A 1.509(3) . ?
C19A H19C 0.9900 . ?
C19A H19D 0.9900 . ?
C20 C21 1.385(3) . ?
C20A C21A 1.392(3) . ?
C21 C22 1.387(3) . ?
C21 H21 0.9500 . ?
C21A C22A 1.377(3) . ?
C21A H21A 0.9500 . ?
C22 C23 1.380(3) . ?
C22 H22 0.9500 . ?
C22A C23A 1.378(3) . ?
C22A H22A 0.9500 . ?
C23 C24 1.392(3) . ?
C23 H23 0.9500 . ?
C23A C24A 1.392(3) . ?
C23A H23A 0.9500 . ?
C24 C25 1.492(3) . ?
C24A C25A 1.482(3) . ?
C25 C26 1.391(3) . ?
C25 C30 1.399(3) . ?
C25A C26A 1.383(3) . ?
C25A C30A 1.399(3) . ?
C26 C27 1.390(3) . ?
C26 H26 0.9500 . ?
C26A C27A 1.386(4) . ?
C26A H26A 0.9500 . ?
C27 C28 1.377(4) . ?
C27 H27 0.9500 . ?
C27A C28A 1.389(4) . ?
C27A H27A 0.9500 . ?
C28 C29 1.382(4) . ?
C28 H28 0.9500 . ?
C28A C29A 1.372(4) . ?
C28A H28A 0.9500 . ?
C29 C30 1.383(3) . ?
C29 H29 0.9500 . ?
C29A C30A 1.390(3) . ?
C29A H29A 0.9500 . ?
C30 H30 0.9500 . ?
C30A H30A 0.9500 . ?
C31 C39 1.381(3) . ?
C31 C32 1.436(3) . ?
C31A C39A 1.377(3) . ?
C31A C32A 1.434(3) . ?
C32 C33 1.439(3) . ?
C32A C33A 1.432(3) . ?
C33 C38 1.388(3) . ?
C33 C34 1.408(3) . ?
C33A C38A 1.391(3) . ?
C33A C34A 1.411(3) . ?
C34 C35 1.380(3) . ?
C34 H34 0.9500 . ?
C34A C35A 1.376(3) . ?
C34A H34A 0.9500 . ?
C35 C36 1.402(4) . ?
C35 H35 0.9500 . ?
C35A C36A 1.397(4) . ?
C35A H35A 0.9500 . ?
C36 C37 1.371(4) . ?
C36 H36 0.9500 . ?
C36A C37A 1.377(4) . ?
C36A H36A 0.9500 . ?
C37 C38 1.399(3) . ?
C37 H37 0.9500 . ?
C37A C38A 1.395(3) . ?
C37A H37A 0.9500 . ?
C39 C40 1.464(3) . ?
C39A C40A 1.464(3) . ?
C40 C41 1.389(3) . ?
C40 C45 1.406(3) . ?
C40A C45A 1.390(3) . ?
C40A C41A 1.393(4) . ?
C41 C42 1.384(4) . ?
C41 H41 0.9500 . ?
C41A C42A 1.387(4) . ?
C41A H41A 0.9500 . ?
C42 C43 1.389(4) . ?
C42 H42 0.9500 . ?
C42A C43A 1.369(4) . ?
C42A H42A 0.9500 . ?
C43 C44 1.375(4) . ?
C43 H43 0.9500 . ?
C43A C44A 1.370(5) . ?
C43A H43A 0.9500 . ?
C44 C45 1.378(4) . ?
C44 H44 0.9500 . ?
C44A C45A 1.393(4) . ?
C44A H44A 0.9500 . ?
C45 H45 0.9500 . ?
C45A H45A 0.9500 . ?
C46 C47 1.451(4) . ?
C47 H47A 0.9800 . ?
C47 H47B 0.9800 . ?
C47 H47C 0.9800 . ?
C48 C49 1.464(4) . ?
C49 H49A 0.9800 . ?
C49 H49B 0.9800 . ?
C49 H49C 0.9800 . ?
N7 C50 1.123(8) . ?
C50 C51 1.463(9) . ?
C51 H51A 0.9800 . ?
C51 H51B 0.9800 . ?
C51 H51C 0.9800 . ?

loop_
_geom_torsion_atom_site_label_1
_geom_torsion_atom_site_label_2
_geom_torsion_atom_site_label_3
_geom_torsion_atom_site_label_4
_geom_torsion
_geom_torsion_site_symmetry_1
_geom_torsion_site_symmetry_2
_geom_torsion_site_symmetry_3
_geom_torsion_site_symmetry_4
_geom_torsion_publ_flag
O4 Fe1 O1 C31 163.58(14) . . . . ?
O2 Fe1 O1 C31 -7.95(14) . . . . ?
N1 Fe1 O1 C31 -99.08(14) . . . . ?
N3 Fe1 O1 C31 66.26(15) . . . . ?
N2 Fe1 O1 C31 -73.4(3) . . . . ?
O4 Fe2 O1A C31A 167.72(14) . . . . ?
O2A Fe2 O1A C31A -3.39(13) . . . . ?
N1A Fe2 O1A C31A -95.73(14) . . . . ?
N3A Fe2 O1A C31A 71.12(15) . . . . ?
N2A Fe2 O1A C31A -74.4(3) . . . . ?
O4 Fe1 O2 C32 -49.1(4) . . . . ?
O1 Fe1 O2 C32 8.50(14) . . . . ?
N1 Fe1 O2 C32 98.38(14) . . . . ?
N3 Fe1 O2 C32 -112.02(14) . . . . ?
N2 Fe1 O2 C32 172.55(14) . . . . ?
O4 Fe2 O2A C32A -55.6(4) . . . . ?
O1A Fe2 O2A C32A 4.76(14) . . . . ?
N1A Fe2 O2A C32A 93.34(14) . . . . ?
N3A Fe2 O2A C32A -116.14(14) . . . . ?
N2A Fe2 O2A C32A 167.61(14) . . . . ?
O1 Fe1 O4 Fe2 107.1(7) . . . . ?
O2 Fe1 O4 Fe2 163.3(5) . . . . ?
N1 Fe1 O4 Fe2 16.2(7) . . . . ?
N3 Fe1 O4 Fe2 -134.7(7) . . . . ?
N2 Fe1 O4 Fe2 -58.3(7) . . . . ?
O1A Fe2 O4 Fe1 70.9(7) . . . . ?
O2A Fe2 O4 Fe1 130.0(6) . . . . ?
N1A Fe2 O4 Fe1 -18.7(7) . . . . ?
N3A Fe2 O4 Fe1 -170.3(7) . . . . ?
N2A Fe2 O4 Fe1 -93.1(7) . . . . ?
O8 Cl1 O5 Cl1A -21.1(9) . . . . ?
O7 Cl1 O5 Cl1A -140.1(9) . . . . ?
O6 Cl1 O5 Cl1A 100.0(9) . . . . ?
Cl1 O5 Cl1A O7A 74(2) . . . . ?
Cl1 O5 Cl1A O8A -163(3) . . . . ?
Cl1 O5 Cl1A O6A -44.4(11) . . . . ?
O4 Fe1 N1 C1 112.57(18) . . . . ?
O1 Fe1 N1 C1 16.48(18) . . . . ?
O2 Fe1 N1 C1 -62.03(18) . . . . ?
N3 Fe1 N1 C1 -137.79(17) . . . . ?
N2 Fe1 N1 C1 -155.73(19) . . . . ?
O4 Fe1 N1 C5 -69.09(16) . . . . ?
O1 Fe1 N1 C5 -165.18(16) . . . . ?
O2 Fe1 N1 C5 116.31(15) . . . . ?
N3 Fe1 N1 C5 40.6(2) . . . . ?
N2 Fe1 N1 C5 22.62(15) . . . . ?
O4 Fe2 N1A C1A 105.74(18) . . . . ?
O1A Fe2 N1A C1A 10.69(19) . . . . ?
O2A Fe2 N1A C1A -68.97(19) . . . . ?
N3A Fe2 N1A C1A -145.69(18) . . . . ?
N2A Fe2 N1A C1A -162.6(2) . . . . ?
O4 Fe2 N1A C5A -63.42(16) . . . . ?
O1A Fe2 N1A C5A -158.47(15) . . . . ?
O2A Fe2 N1A C5A 121.86(15) . . . . ?
N3A Fe2 N1A C5A 45.2(2) . . . . ?
N2A Fe2 N1A C5A 28.28(15) . . . . ?
O4 Fe1 N2 C7 -60.10(13) . . . . ?
O1 Fe1 N2 C7 176.59(18) . . . . ?
O2 Fe1 N2 C7 113.27(13) . . . . ?
N1 Fe1 N2 C7 -156.66(14) . . . . ?
N3 Fe1 N2 C7 32.77(12) . . . . ?
O4 Fe1 N2 C6 56.52(13) . . . . ?
O1 Fe1 N2 C6 -66.8(3) . . . . ?
O2 Fe1 N2 C6 -130.12(12) . . . . ?
N1 Fe1 N2 C6 -40.04(12) . . . . ?
N3 Fe1 N2 C6 149.39(13) . . . . ?
O4 Fe1 N2 C19 177.73(13) . . . . ?
O1 Fe1 N2 C19 54.4(3) . . . . ?
O2 Fe1 N2 C19 -8.90(14) . . . . ?
N1 Fe1 N2 C19 81.17(14) . . . . ?
N3 Fe1 N2 C19 -89.40(14) . . . . ?
O4 Fe2 N2A C6A 55.66(13) . . . . ?
O1A Fe2 N2A C6A -62.4(3) . . . . ?
O2A Fe2 N2A C6A -131.31(13) . . . . ?
N1A Fe2 N2A C6A -40.25(13) . . . . ?
N3A Fe2 N2A C6A 148.32(14) . . . . ?
O4 Fe2 N2A C7A -60.56(13) . . . . ?
O1A Fe2 N2A C7A -178.66(18) . . . . ?
O2A Fe2 N2A C7A 112.46(13) . . . . ?
N1A Fe2 N2A C7A -156.48(14) . . . . ?
N3A Fe2 N2A C7A 32.09(13) . . . . ?
O4 Fe2 N2A C19A 177.77(14) . . . . ?
O1A Fe2 N2A C19A 59.7(3) . . . . ?
O2A Fe2 N2A C19A -9.21(14) . . . . ?
N1A Fe2 N2A C19A 81.85(14) . . . . ?
N3A Fe2 N2A C19A -89.58(14) . . . . ?
O4 Fe1 N3 C8 80.68(15) . . . . ?
O1 Fe1 N3 C8 179.42(13) . . . . ?
O2 Fe1 N3 C8 -108.23(15) . . . . ?
N1 Fe1 N3 C8 -29.9(2) . . . . ?
N2 Fe1 N3 C8 -12.16(14) . . . . ?
O4 Fe1 N3 C12 -108.22(18) . . . . ?
O1 Fe1 N3 C12 -9.5(2) . . . . ?
O2 Fe1 N3 C12 62.87(18) . . . . ?
N1 Fe1 N3 C12 141.18(17) . . . . ?
N2 Fe1 N3 C12 158.94(19) . . . . ?
O4 Fe2 N3A C8A 80.83(15) . . . . ?
O1A Fe2 N3A C8A 178.49(13) . . . . ?
O2A Fe2 N3A C8A -108.06(15) . . . . ?
N1A Fe2 N3A C8A -28.6(2) . . . . ?
N2A Fe2 N3A C8A -11.91(14) . . . . ?
O4 Fe2 N3A C12A -109.08(18) . . . . ?
O1A Fe2 N3A C12A -11.4(2) . . . . ?
O2A Fe2 N3A C12A 62.03(18) . . . . ?
N1A Fe2 N3A C12A 141.52(18) . . . . ?
N2A Fe2 N3A C12A 158.18(19) . . . . ?
C5 N1 C1 C2 -0.8(3) . . . . ?
Fe1 N1 C1 C2 177.50(17) . . . . ?
C5A N1A C1A C2A 2.8(3) . . . . ?
Fe2 N1A C1A C2A -165.93(18) . . . . ?
N1 C1 C2 C3 0.7(4) . . . . ?
N1A C1A C2A C3A -1.1(4) . . . . ?
C1 C2 C3 C4 0.0(4) . . . . ?
C1A C2A C3A C4A -1.5(4) . . . . ?
C2 C3 C4 C5 -0.5(4) . . . . ?
C2A C3A C4A C5A 2.3(4) . . . . ?
C1 N1 C5 C4 0.2(3) . . . . ?
Fe1 N1 C5 C4 -178.22(17) . . . . ?
C1 N1 C5 C6 179.47(19) . . . . ?
Fe1 N1 C5 C6 1.0(2) . . . . ?
C3 C4 C5 N1 0.4(4) . . . . ?
C3 C4 C5 C6 -178.8(2) . . . . ?
C1A N1A C5A C4A -1.9(3) . . . . ?
Fe2 N1A C5A C4A 168.12(17) . . . . ?
C1A N1A C5A C6A -178.7(2) . . . . ?
Fe2 N1A C5A C6A -8.7(2) . . . . ?
C3A C4A C5A N1A -0.6(3) . . . . ?
C3A C4A C5A C6A 175.9(2) . . . . ?
C7 N2 C6 C5 164.27(17) . . . . ?
C19 N2 C6 C5 -69.9(2) . . . . ?
Fe1 N2 C6 C5 52.91(18) . . . . ?
N1 C5 C6 N2 -38.1(2) . . . . ?
C4 C5 C6 N2 141.1(2) . . . . ?
C7A N2A C6A C5A 160.87(18) . . . . ?
C19A N2A C6A C5A -73.5(2) . . . . ?
Fe2 N2A C6A C5A 48.98(18) . . . . ?
N1A C5A C6A N2A -28.5(3) . . . . ?
C4A C5A C6A N2A 154.8(2) . . . . ?
C6 N2 C7 C8 -159.21(17) . . . . ?
C19 N2 C7 C8 74.9(2) . . . . ?
Fe1 N2 C7 C8 -49.01(18) . . . . ?
C6A N2A C7A C8A -159.07(17) . . . . ?
C19A N2A C7A C8A 74.7(2) . . . . ?
Fe2 N2A C7A C8A -47.95(19) . . . . ?
C12 N3 C8 C9 -1.8(3) . . . . ?
Fe1 N3 C8 C9 170.18(17) . . . . ?
C12 N3 C8 C7 175.85(18) . . . . ?
Fe1 N3 C8 C7 -12.1(2) . . . . ?
N2 C7 C8 N3 42.9(2) . . . . ?
N2 C7 C8 C9 -139.4(2) . . . . ?
C12A N3A C8A C9A -0.6(3) . . . . ?
Fe2 N3A C8A C9A 170.50(18) . . . . ?
C12A N3A C8A C7A 176.90(19) . . . . ?
Fe2 N3A C8A C7A -12.0(2) . . . . ?
N2A C7A C8A N3A 41.8(3) . . . . ?
N2A C7A C8A C9A -140.6(2) . . . . ?
N3 C8 C9 C10 0.3(3) . . . . ?
C7 C8 C9 C10 -177.3(2) . . . . ?
N3A C8A C9A C10A 1.1(4) . . . . ?
C7A C8A C9A C10A -176.3(2) . . . . ?
C8 C9 C10 C11 0.8(3) . . . . ?
C8A C9A C10A C11A -0.5(4) . . . . ?
C9 C10 C11 C12 -0.3(3) . . . . ?
C9A C10A C11A C12A -0.5(4) . . . . ?
C8 N3 C12 C11 2.3(3) . . . . ?
Fe1 N3 C12 C11 -168.36(16) . . . . ?
C8 N3 C12 C13 -175.01(19) . . . . ?
Fe1 N3 C12 C13 14.3(3) . . . . ?
C10 C11 C12 N3 -1.3(3) . . . . ?
C10 C11 C12 C13 176.0(2) . . . . ?
C8A N3A C12A C11A -0.3(3) . . . . ?
Fe2 N3A C12A C11A -169.96(18) . . . . ?
C8A N3A C12A C13A -178.1(2) . . . . ?
Fe2 N3A C12A C13A 12.3(3) . . . . ?
C10A C11A C12A N3A 0.9(4) . . . . ?
C10A C11A C12A C13A 178.6(2) . . . . ?
N3 C12 C13 C14 50.1(3) . . . . ?
C11 C12 C13 C14 -127.3(2) . . . . ?
N3 C12 C13 C18 -133.6(2) . . . . ?
C11 C12 C13 C18 49.0(3) . . . . ?
N3A C12A C13A C14A 54.1(3) . . . . ?
C11A C12A C13A C14A -123.7(3) . . . . ?
N3A C12A C13A C18A -129.0(2) . . . . ?
C11A C12A C13A C18A 53.2(3) . . . . ?
C18 C13 C14 C15 1.1(3) . . . . ?
C12 C13 C14 C15 177.4(2) . . . . ?
C18A C13A C14A C15A -0.7(3) . . . . ?
C12A C13A C14A C15A 176.3(2) . . . . ?
C13 C14 C15 C16 0.1(3) . . . . ?
C13A C14A C15A C16A 0.5(4) . . . . ?
C14 C15 C16 C17 -0.9(4) . . . . ?
C14A C15A C16A C17A 0.3(4) . . . . ?
C15 C16 C17 C18 0.6(4) . . . . ?
C15A C16A C17A C18A -0.8(4) . . . . ?
C16 C17 C18 C13 0.6(4) . . . . ?
C14 C13 C18 C17 -1.4(3) . . . . ?
C12 C13 C18 C17 -177.7(2) . . . . ?
C16A C17A C18A C13A 0.6(4) . . . . ?
C14A C13A C18A C17A 0.2(4) . . . . ?
C12A C13A C18A C17A -176.8(2) . . . . ?
C7 N2 C19 C20 69.1(2) . . . . ?
C6 N2 C19 C20 -56.8(2) . . . . ?
Fe1 N2 C19 C20 -172.75(14) . . . . ?
C6A N2A C19A C20A -48.6(2) . . . . ?
C7A N2A C19A C20A 76.6(2) . . . . ?
Fe2 N2A C19A C20A -165.58(14) . . . . ?
C24 N4 C20 C21 -0.8(3) . . . . ?
C24 N4 C20 C19 177.09(19) . . . . ?
N2 C19 C20 N4 -85.4(2) . . . . ?
N2 C19 C20 C21 92.5(3) . . . . ?
C24A N4A C20A C21A -1.4(3) . . . . ?
C24A N4A C20A C19A 174.67(19) . . . . ?
N2A C19A C20A N4A -75.7(3) . . . . ?
N2A C19A C20A C21A 100.4(2) . . . . ?
N4 C20 C21 C22 1.7(4) . . . . ?
C19 C20 C21 C22 -176.1(2) . . . . ?
N4A C20A C21A C22A 1.6(4) . . . . ?
C19A C20A C21A C22A -174.3(2) . . . . ?
C20 C21 C22 C23 -1.0(4) . . . . ?
C20A C21A C22A C23A -1.0(4) . . . . ?
C21 C22 C23 C24 -0.5(4) . . . . ?
C21A C22A C23A C24A 0.4(4) . . . . ?
C20 N4 C24 C23 -0.7(3) . . . . ?
C20 N4 C24 C25 178.4(2) . . . . ?
C22 C23 C24 N4 1.4(4) . . . . ?
C22 C23 C24 C25 -177.7(2) . . . . ?
C20A N4A C24A C23A 0.7(3) . . . . ?
C20A N4A C24A C25A -180.0(2) . . . . ?
C22A C23A C24A N4A -0.2(4) . . . . ?
C22A C23A C24A C25A -179.5(2) . . . . ?
N4 C24 C25 C26 21.3(3) . . . . ?
C23 C24 C25 C26 -159.6(2) . . . . ?
N4 C24 C25 C30 -157.7(2) . . . . ?
C23 C24 C25 C30 21.4(3) . . . . ?
N4A C24A C25A C26A -30.9(3) . . . . ?
C23A C24A C25A C26A 148.5(2) . . . . ?
N4A C24A C25A C30A 150.5(2) . . . . ?
C23A C24A C25A C30A -30.2(3) . . . . ?
C30 C25 C26 C27 1.0(4) . . . . ?
C24 C25 C26 C27 -178.1(2) . . . . ?
C30A C25A C26A C27A 2.0(4) . . . . ?
C24A C25A C26A C27A -176.7(3) . . . . ?
C25 C26 C27 C28 -0.6(4) . . . . ?
C25A C26A C27A C28A -1.8(5) . . . . ?
C26 C27 C28 C29 0.0(4) . . . . ?
C26A C27A C28A C29A 0.5(5) . . . . ?
C27 C28 C29 C30 0.1(4) . . . . ?
C27A C28A C29A C30A 0.6(4) . . . . ?
C28 C29 C30 C25 0.3(4) . . . . ?
C26 C25 C30 C29 -0.8(4) . . . . ?
C24 C25 C30 C29 178.2(2) . . . . ?
C28A C29A C30A C25A -0.4(4) . . . . ?
C26A C25A C30A C29A -0.9(4) . . . . ?
C24A C25A C30A C29A 177.8(2) . . . . ?
Fe1 O1 C31 C39 -172.80(17) . . . . ?
Fe1 O1 C31 C32 6.5(2) . . . . ?
Fe2 O1A C31A C39A -178.13(17) . . . . ?
Fe2 O1A C31A C32A 1.7(2) . . . . ?
Fe1 O2 C32 C31 -7.7(2) . . . . ?
Fe1 O2 C32 C33 170.42(17) . . . . ?
O1 C31 C32 O2 1.4(3) . . . . ?
C39 C31 C32 O2 -179.25(19) . . . . ?
O1 C31 C32 C33 -176.85(18) . . . . ?
C39 C31 C32 C33 2.5(3) . . . . ?
Fe2 O2A C32A C33A 174.59(17) . . . . ?
Fe2 O2A C32A C31A -5.3(2) . . . . ?
O1A C31A C32A O2A 2.7(3) . . . . ?
C39A C31A C32A O2A -177.46(19) . . . . ?
O1A C31A C32A C33A -177.21(18) . . . . ?
C39A C31A C32A C33A 2.7(3) . . . . ?
O2 C32 C33 C38 -175.0(2) . . . . ?
C31 C32 C33 C38 3.1(3) . . . . ?
O2 C32 C33 C34 2.8(3) . . . . ?
C31 C32 C33 C34 -179.1(2) . . . . ?
O2A C32A C33A C38A -179.6(2) . . . . ?
C31A C32A C33A C38A 0.3(3) . . . . ?
O2A C32A C33A C34A -0.3(3) . . . . ?
C31A C32A C33A C34A 179.6(2) . . . . ?
C38 C33 C34 C35 1.3(3) . . . . ?
C32 C33 C34 C35 -176.5(2) . . . . ?
C38A C33A C34A C35A -0.5(3) . . . . ?
C32A C33A C34A C35A -179.8(2) . . . . ?
C33 C34 C35 C36 0.7(4) . . . . ?
C33A C34A C35A C36A 0.2(4) . . . . ?
C34 C35 C36 C37 -1.2(4) . . . . ?
C34A C35A C36A C37A 0.0(4) . . . . ?
C35 C36 C37 C38 -0.3(4) . . . . ?
C35A C36A C37A C38A 0.2(4) . . . . ?
C39 O3 C38 C33 2.9(3) . . . . ?
C39 O3 C38 C37 -178.1(2) . . . . ?
C34 C33 C38 O3 176.2(2) . . . . ?
C32 C33 C38 O3 -5.9(3) . . . . ?
C34 C33 C38 C37 -2.8(3) . . . . ?
C32 C33 C38 C37 175.1(2) . . . . ?
C36 C37 C38 O3 -176.8(2) . . . . ?
C36 C37 C38 C33 2.3(4) . . . . ?
C39A O3A C38A C33A -0.8(3) . . . . ?
C39A O3A C38A C37A 178.0(2) . . . . ?
C34A C33A C38A O3A 179.5(2) . . . . ?
C32A C33A C38A O3A -1.2(3) . . . . ?
C34A C33A C38A C37A 0.7(3) . . . . ?
C32A C33A C38A C37A -180.0(2) . . . . ?
C36A C37A C38A O3A -179.4(2) . . . . ?
C36A C37A C38A C33A -0.6(4) . . . . ?
C38 O3 C39 C31 3.1(3) . . . . ?
C38 O3 C39 C40 -178.67(19) . . . . ?
O1 C31 C39 O3 173.63(19) . . . . ?
C32 C31 C39 O3 -5.7(3) . . . . ?
O1 C31 C39 C40 -4.3(4) . . . . ?
C32 C31 C39 C40 176.4(2) . . . . ?
C38A O3A C39A C31A 3.8(3) . . . . ?
C38A O3A C39A C40A -176.76(19) . . . . ?
O1A C31A C39A O3A 175.09(18) . . . . ?
C32A C31A C39A O3A -4.8(3) . . . . ?
O1A C31A C39A C40A -4.2(4) . . . . ?
C32A C31A C39A C40A 175.9(2) . . . . ?
O3 C39 C40 C41 164.9(2) . . . . ?
C31 C39 C40 C41 -17.0(4) . . . . ?
O3 C39 C40 C45 -14.1(3) . . . . ?
C31 C39 C40 C45 164.0(2) . . . . ?
O3A C39A C40A C45A -40.9(3) . . . . ?
C31A C39A C40A C45A 138.4(3) . . . . ?
O3A C39A C40A C41A 139.3(2) . . . . ?
C31A C39A C40A C41A -41.3(4) . . . . ?
C45 C40 C41 C42 -1.8(4) . . . . ?
C39 C40 C41 C42 179.2(2) . . . . ?
C45A C40A C41A C42A -2.5(4) . . . . ?
C39A C40A C41A C42A 177.2(3) . . . . ?
C40 C41 C42 C43 0.1(4) . . . . ?
C40A C41A C42A C43A -0.8(5) . . . . ?
C41 C42 C43 C44 1.9(4) . . . . ?
C41A C42A C43A C44A 2.9(5) . . . . ?
C42 C43 C44 C45 -2.1(5) . . . . ?
C42A C43A C44A C45A -1.8(5) . . . . ?
C43 C44 C45 C40 0.4(4) . . . . ?
C41 C40 C45 C44 1.6(4) . . . . ?
C39 C40 C45 C44 -179.4(2) . . . . ?
C41A C40A C45A C44A 3.7(4) . . . . ?
C39A C40A C45A C44A -176.1(2) . . . . ?
C43A C44A C45A C40A -1.6(4) . . . . ?
